data_4316878
loop_
_publ_author_name
'Chelsea L. Mandell'
'Shannon S. Kleinbach'
'William G. Dougherty'
'W. Scott Kassel'
'Chip Nataro'

_publ_section_title
;
 Electrochemistry of 1,1'-Bis(2,4-dialkylphosphetanyl)ferrocene and
 1,1'-Bis(2,5-dialkylphospholanyl)ferrocene Ligands: Free Phosphines,
 Metal Complexes, and Chalcogenides
;
_journal_name_full 'Inorganic Chemistry'
_journal_page_first 9718
_journal_page_last 9727
_journal_paper_doi 10.1021/ic1016164
_journal_volume 49
_journal_year 2010
_chemical_absolute_configuration syn
_chemical_formula_sum 'C22 H32 Cl2 Fe P2 Pt'
_chemical_formula_weight 680.26
_chemical_name_systematic
; 
 ? 
;
_space_group_IT_number 19
_symmetry_cell_setting orthorhombic
_symmetry_space_group_name_Hall 'P 2ac 2ab'
_symmetry_space_group_name_H-M 'P 21 21 21'
_atom_sites_solution_hydrogens geom
_atom_sites_solution_primary direct
_atom_sites_solution_secondary difmap
_audit_creation_method SHELXL-97
_cell_angle_alpha 90.00
_cell_angle_beta 90.00
_cell_angle_gamma 90.00
_cell_formula_units_Z 4
_cell_length_a 10.536(2)
_cell_length_b 13.019(3)
_cell_length_c 17.510(4)
_cell_measurement_reflns_used 9876
_cell_measurement_temperature 150(2)
_cell_measurement_theta_max 33.27
_cell_measurement_theta_min 2.75
_cell_volume 2401.8(9)
_computing_cell_refinement 'Bruker SAINT'
_computing_data_collection 'Bruker APEX2'
_computing_data_reduction 'Bruker SAINT'
_computing_molecular_graphics 'Bruker SHELXTL'
_computing_publication_material 'Bruker SHELXTL'
_computing_structure_refinement 'SHELXL-97 (Sheldrick, 2008)'
_computing_structure_solution 'SHELXS-97 (Sheldrick, 2008)'
_diffrn_ambient_temperature 150(2)
_diffrn_measured_fraction_theta_full 1.000
_diffrn_measured_fraction_theta_max 0.982
_diffrn_measurement_device_type 'Bruker APEX-II CCD'
_diffrn_measurement_method '\f and \w scans'
_diffrn_radiation_monochromator graphite
_diffrn_radiation_source 'fine-focus sealed tube'
_diffrn_radiation_type MoK\a
_diffrn_radiation_wavelength 0.71073
_diffrn_reflns_av_R_equivalents 0.0327
_diffrn_reflns_av_sigmaI/netI 0.0467
_diffrn_reflns_limit_h_max 14
_diffrn_reflns_limit_h_min -16
_diffrn_reflns_limit_k_max 15
_diffrn_reflns_limit_k_min -20
_diffrn_reflns_limit_l_max 26
_diffrn_reflns_limit_l_min -11
_diffrn_reflns_number 21845
_diffrn_reflns_theta_full 25.00
_diffrn_reflns_theta_max 33.28
_diffrn_reflns_theta_min 2.26
_exptl_absorpt_coefficient_mu 6.785
_exptl_absorpt_correction_T_max 0.6128
_exptl_absorpt_correction_T_min 0.4567
_exptl_absorpt_correction_type multi-scan
_exptl_absorpt_process_details SADABS
_exptl_crystal_colour yellow
_exptl_crystal_density_diffrn 1.881
_exptl_crystal_density_method 'not measured'
_exptl_crystal_description block
_exptl_crystal_F_000 1328
_exptl_crystal_size_max 0.14
_exptl_crystal_size_mid 0.12
_exptl_crystal_size_min 0.08
_refine_diff_density_max 0.899
_refine_diff_density_min -0.870
_refine_diff_density_rms 0.125
_refine_ls_abs_structure_details 'Flack H D (1983), Acta Cryst. A39, 876-881'
_refine_ls_abs_structure_Flack -0.012(3)
_refine_ls_extinction_method none
_refine_ls_goodness_of_fit_ref 1.018
_refine_ls_hydrogen_treatment constr
_refine_ls_matrix_type full
_refine_ls_number_parameters 257
_refine_ls_number_reflns 8978
_refine_ls_number_restraints 0
_refine_ls_restrained_S_all 1.018
_refine_ls_R_factor_all 0.0321
_refine_ls_R_factor_gt 0.0275
_refine_ls_shift/su_max 0.001
_refine_ls_shift/su_mean 0.000
_refine_ls_structure_factor_coef Fsqd
_refine_ls_weighting_details 'calc w=1/[\s^2^(Fo^2^)+(0.0160P)^2^] where P=(Fo^2^+2Fc^2^)/3'
_refine_ls_weighting_scheme calc
_refine_ls_wR_factor_gt 0.0480
_refine_ls_wR_factor_ref 0.0494
_reflns_number_gt 8274
_reflns_number_total 8978
_reflns_threshold_expression >2sigma(I)
_cod_data_source_file ic1016164_si_002_08.cif
_cod_data_source_block '[PtCl2(RMeFL)]'
_cod_depositor_comments
;
The following automatic conversions were performed:

'_symmetry_cell_setting' value 'Orthorhombic' changed to
'orthorhombic' according to the built-in table from CIF Core
dictionary named 'cif_core.dic' version 2.4.1 from 2010-06-29.

Automatic conversion script
Id: cif_fix_values 1646 2011-03-28 12:23:43Z adriana 
;
_cod_original_cell_volume 2401.7(8)
_cod_database_code 4316878

loop_
_symmetry_equiv_pos_as_xyz
'x, y, z'
'-x+1/2, -y, z+1/2'
'-x, y+1/2, -z+1/2'
'x+1/2, -y+1/2, -z'

loop_
_atom_site_label
_atom_site_type_symbol
_atom_site_fract_x
_atom_site_fract_y
_atom_site_fract_z
_atom_site_U_iso_or_equiv
_atom_site_adp_type
_atom_site_occupancy
_atom_site_symmetry_multiplicity
_atom_site_calc_flag
_atom_site_refinement_flags
_atom_site_disorder_assembly
_atom_site_disorder_group
Fe1 Fe 0.98463(4) 0.58800(4) 0.48318(2) 0.01569(8) Uani 1 1 d . . .
Pt1 Pt 0.854080(10) 0.417606(9) 0.288707(6) 0.01455(3) Uani 1 1 d . . .
Cl1 Cl 0.66288(8) 0.33658(7) 0.25087(5) 0.0315(2) Uani 1 1 d . . .
Cl2 Cl 0.93835(8) 0.36412(7) 0.17028(5) 0.02550(17) Uani 1 1 d . . .
P1 P 0.74627(7) 0.47322(6) 0.39201(5) 0.01494(15) Uani 1 1 d . . .
P2 P 1.05053(8) 0.47774(6) 0.31442(4) 0.01439(14) Uani 1 1 d . . .
C1 C 0.8053(3) 0.5802(3) 0.44603(17) 0.0164(5) Uani 1 1 d . . .
C2 C 0.8676(3) 0.6686(2) 0.41381(18) 0.0177(6) Uani 1 1 d . . .
H2A H 0.8812 0.6824 0.3582 0.021 Uiso 1 1 calc R . .
C3 C 0.9075(3) 0.7326(2) 0.47549(19) 0.0215(7) Uani 1 1 d . . .
H3A H 0.9564 0.7981 0.4705 0.026 Uiso 1 1 calc R . .
C4 C 0.8690(3) 0.6866(2) 0.54505(18) 0.0216(7) Uani 1 1 d . . .
H4A H 0.8871 0.7136 0.5974 0.026 Uiso 1 1 calc R . .
C5 C 0.8057(3) 0.5937(3) 0.52810(18) 0.0199(6) Uani 1 1 d . . .
H5A H 0.7696 0.5447 0.5663 0.024 Uiso 1 1 calc R . .
C6 C 1.0924(3) 0.5051(2) 0.41267(18) 0.0162(6) Uani 1 1 d . . .
C7 C 1.1659(3) 0.5889(3) 0.44306(18) 0.0216(6) Uani 1 1 d . . .
H7A H 1.2066 0.6451 0.4128 0.026 Uiso 1 1 calc R . .
C8 C 1.1688(3) 0.5782(3) 0.52426(19) 0.0267(7) Uani 1 1 d . . .
H8A H 1.2095 0.6271 0.5609 0.032 Uiso 1 1 calc R . .
C9 C 1.0995(3) 0.4900(3) 0.54406(19) 0.0246(7) Uani 1 1 d . . .
H9A H 1.0832 0.4653 0.5972 0.029 Uiso 1 1 calc R . .
C10 C 1.0533(3) 0.4433(2) 0.47621(19) 0.0199(6) Uani 1 1 d . . .
H10A H 1.0016 0.3790 0.4733 0.024 Uiso 1 1 calc R . .
C11 C 0.5671(4) 0.6241(3) 0.3458(3) 0.0418(11) Uani 1 1 d . . .
H11A H 0.4770 0.6395 0.3378 0.063 Uiso 1 1 calc R . .
H11B H 0.6130 0.6318 0.2975 0.063 Uiso 1 1 calc R . .
H11C H 0.6021 0.6718 0.3837 0.063 Uiso 1 1 calc R . .
C12 C 0.5811(3) 0.5146(3) 0.3745(2) 0.0261(8) Uani 1 1 d . . .
H12A H 0.5436 0.4677 0.3353 0.031 Uiso 1 1 calc R . .
C13 C 0.5177(3) 0.4913(3) 0.4513(2) 0.0340(9) Uani 1 1 d . . .
H13A H 0.5451 0.5414 0.4905 0.041 Uiso 1 1 calc R . .
H13B H 0.4241 0.4948 0.4464 0.041 Uiso 1 1 calc R . .
C14 C 0.5593(4) 0.3827(3) 0.4735(2) 0.0361(9) Uani 1 1 d . . .
H14A H 0.5175 0.3317 0.4400 0.043 Uiso 1 1 calc R . .
H14B H 0.5345 0.3681 0.5270 0.043 Uiso 1 1 calc R . .
C15 C 0.7049(3) 0.3750(3) 0.4650(2) 0.0220(7) Uani 1 1 d . . .
H15A H 0.7446 0.3955 0.5145 0.026 Uiso 1 1 calc R . .
C16 C 0.7499(4) 0.2665(3) 0.4450(2) 0.0311(8) Uani 1 1 d . . .
H16A H 0.7292 0.2197 0.4871 0.047 Uiso 1 1 calc R . .
H16B H 0.8419 0.2670 0.4369 0.047 Uiso 1 1 calc R . .
H16C H 0.7073 0.2432 0.3983 0.047 Uiso 1 1 calc R . .
C17 C 0.9952(3) 0.6365(3) 0.2070(2) 0.0279(7) Uani 1 1 d . . .
H17A H 1.0291 0.6959 0.1794 0.042 Uiso 1 1 calc R . .
H17B H 0.9234 0.6581 0.2387 0.042 Uiso 1 1 calc R . .
H17C H 0.9667 0.5845 0.1703 0.042 Uiso 1 1 calc R . .
C18 C 1.0982(3) 0.5912(3) 0.25752(19) 0.0222(6) Uani 1 1 d . . .
H18A H 1.1262 0.6459 0.2939 0.027 Uiso 1 1 calc R . .
C19 C 1.2151(4) 0.5560(3) 0.2122(3) 0.0351(9) Uani 1 1 d . . .
H19A H 1.1883 0.5275 0.1623 0.042 Uiso 1 1 calc R . .
H19B H 1.2719 0.6152 0.2026 0.042 Uiso 1 1 calc R . .
C20 C 1.2851(3) 0.4743(3) 0.2579(2) 0.0317(9) Uani 1 1 d . . .
H20A H 1.3500 0.4405 0.2256 0.038 Uiso 1 1 calc R . .
H20B H 1.3280 0.5057 0.3024 0.038 Uiso 1 1 calc R . .
C21 C 1.1863(3) 0.3955(2) 0.2846(2) 0.0199(6) Uani 1 1 d . . .
H21A H 1.1592 0.3540 0.2394 0.024 Uiso 1 1 calc R . .
C22 C 1.2388(3) 0.3229(3) 0.3444(2) 0.0271(8) Uani 1 1 d . . .
H22A H 1.3043 0.2794 0.3214 0.041 Uiso 1 1 calc R . .
H22B H 1.1701 0.2796 0.3642 0.041 Uiso 1 1 calc R . .
H22C H 1.2758 0.3627 0.3864 0.041 Uiso 1 1 calc R . .

loop_
_atom_site_aniso_label
_atom_site_aniso_U_11
_atom_site_aniso_U_22
_atom_site_aniso_U_33
_atom_site_aniso_U_23
_atom_site_aniso_U_13
_atom_site_aniso_U_12
Fe1 0.01583(19) 0.0175(2) 0.01375(19) -0.00271(19) -0.00011(15) -0.00168(18)
Pt1 0.01496(4) 0.01640(4) 0.01230(4) -0.00259(5) -0.00125(4) 0.00090(5)
Cl1 0.0223(4) 0.0415(5) 0.0306(5) -0.0170(4) -0.0028(4) -0.0065(4)
Cl2 0.0265(4) 0.0349(4) 0.0151(4) -0.0078(3) 0.0004(3) 0.0049(4)
P1 0.0131(4) 0.0171(4) 0.0146(4) -0.0033(3) 0.0000(3) -0.0002(3)
P2 0.0145(4) 0.0152(3) 0.0135(3) -0.0010(3) 0.0006(3) 0.0012(3)
C1 0.0147(12) 0.0168(12) 0.0176(13) -0.0044(14) -0.0002(10) 0.0002(13)
C2 0.0197(15) 0.0163(12) 0.0169(14) -0.0003(11) 0.0015(12) 0.0007(12)
C3 0.0236(16) 0.0173(15) 0.0236(16) -0.0046(13) 0.0012(13) -0.0004(12)
C4 0.0248(18) 0.0205(14) 0.0196(15) -0.0078(12) 0.0016(13) 0.0002(13)
C5 0.0219(14) 0.0212(15) 0.0164(14) -0.0032(13) 0.0057(11) -0.0020(13)
C6 0.0130(14) 0.0156(13) 0.0199(15) -0.0037(12) -0.0026(11) 0.0014(11)
C7 0.0142(14) 0.0276(15) 0.0231(15) -0.0074(15) -0.0014(11) -0.0021(14)
C8 0.0195(16) 0.0340(17) 0.0268(17) -0.0121(17) -0.0060(12) -0.0016(15)
C9 0.0245(17) 0.0328(18) 0.0165(16) -0.0014(14) -0.0059(13) 0.0038(14)
C10 0.0188(15) 0.0209(15) 0.0201(15) 0.0020(12) -0.0021(12) 0.0041(12)
C11 0.028(2) 0.035(2) 0.062(3) -0.008(2) -0.015(2) 0.0138(17)
C12 0.0140(15) 0.0285(18) 0.036(2) -0.0116(16) -0.0054(14) 0.0034(13)
C13 0.0145(16) 0.048(2) 0.040(2) -0.019(2) 0.0040(15) -0.0007(16)
C14 0.0259(19) 0.049(2) 0.033(2) -0.0042(18) 0.0129(17) -0.0114(17)
C15 0.0233(17) 0.0260(16) 0.0168(16) -0.0041(13) 0.0050(12) -0.0066(13)
C16 0.042(2) 0.0193(16) 0.032(2) 0.0035(15) 0.0070(17) -0.0046(15)
C17 0.0355(19) 0.0262(16) 0.0220(17) 0.0069(15) 0.0010(16) 0.0052(14)
C18 0.0237(15) 0.0197(15) 0.0233(15) 0.0027(14) 0.0040(12) -0.0015(14)
C19 0.0302(19) 0.039(2) 0.036(2) 0.0096(18) 0.0162(18) 0.0027(15)
C20 0.0203(17) 0.037(2) 0.038(2) 0.0020(17) 0.0124(15) 0.0027(15)
C21 0.0183(13) 0.0205(14) 0.0209(15) -0.0050(13) 0.0015(12) 0.0034(10)
C22 0.0259(18) 0.0239(16) 0.031(2) -0.0014(15) -0.0058(15) 0.0056(14)

loop_
_atom_type_symbol
_atom_type_description
_atom_type_scat_dispersion_real
_atom_type_scat_dispersion_imag
_atom_type_scat_source
C C 0.0033 0.0016 'International Tables Vol C Tables 4.2.6.8 and 6.1.1.4'
H H 0.0000 0.0000 'International Tables Vol C Tables 4.2.6.8 and 6.1.1.4'
P P 0.1023 0.0942 'International Tables Vol C Tables 4.2.6.8 and 6.1.1.4'
Cl Cl 0.1484 0.1585 'International Tables Vol C Tables 4.2.6.8 and 6.1.1.4'
Fe Fe 0.3463 0.8444 'International Tables Vol C Tables 4.2.6.8 and 6.1.1.4'
Pt Pt -1.7033 8.3905 'International Tables Vol C Tables 4.2.6.8 and 6.1.1.4'

loop_
_geom_angle_atom_site_label_1
_geom_angle_atom_site_label_2
_geom_angle_atom_site_label_3
_geom_angle
_geom_angle_site_symmetry_1
_geom_angle_site_symmetry_3
_geom_angle_publ_flag
C6 Fe1 C1 108.00(12) . . ?
C6 Fe1 C2 104.83(13) . . ?
C1 Fe1 C2 41.91(13) . . ?
C6 Fe1 C10 41.81(13) . . ?
C1 Fe1 C10 105.74(13) . . ?
C2 Fe1 C10 131.68(13) . . ?
C6 Fe1 C7 41.85(12) . . ?
C1 Fe1 C7 140.74(12) . . ?
C2 Fe1 C7 111.21(13) . . ?
C10 Fe1 C7 69.42(14) . . ?
C6 Fe1 C3 132.87(13) . . ?
C1 Fe1 C3 69.61(14) . . ?
C2 Fe1 C3 40.96(12) . . ?
C10 Fe1 C3 172.42(13) . . ?
C7 Fe1 C3 110.08(14) . . ?
C6 Fe1 C5 141.54(13) . . ?
C1 Fe1 C5 41.94(12) . . ?
C2 Fe1 C5 69.52(13) . . ?
C10 Fe1 C5 112.79(14) . . ?
C7 Fe1 C5 176.55(13) . . ?
C3 Fe1 C5 68.10(14) . . ?
C6 Fe1 C9 69.53(13) . . ?
C1 Fe1 C9 133.86(15) . . ?
C2 Fe1 C9 172.43(13) . . ?
C10 Fe1 C9 40.77(13) . . ?
C7 Fe1 C9 68.30(14) . . ?
C3 Fe1 C9 146.61(14) . . ?
C5 Fe1 C9 111.46(14) . . ?
C6 Fe1 C8 69.44(13) . . ?
C1 Fe1 C8 173.45(15) . . ?
C2 Fe1 C8 144.11(14) . . ?
C10 Fe1 C8 68.21(14) . . ?
C7 Fe1 C8 40.70(13) . . ?
C3 Fe1 C8 116.67(14) . . ?
C5 Fe1 C8 137.03(13) . . ?
C9 Fe1 C8 39.77(15) . . ?
C6 Fe1 C4 172.82(13) . . ?
C1 Fe1 C4 69.31(13) . . ?
C2 Fe1 C4 68.59(13) . . ?
C10 Fe1 C4 144.89(13) . . ?
C7 Fe1 C4 136.70(14) . . ?
C3 Fe1 C4 40.12(13) . . ?
C5 Fe1 C4 40.08(13) . . ?
C9 Fe1 C4 117.29(14) . . ?
C8 Fe1 C4 113.96(14) . . ?
P1 Pt1 P2 100.98(3) . . ?
P1 Pt1 Cl2 171.35(3) . . ?
P2 Pt1 Cl2 86.14(3) . . ?
P1 Pt1 Cl1 86.50(3) . . ?
P2 Pt1 Cl1 171.78(3) . . ?
Cl2 Pt1 Cl1 86.72(3) . . ?
C1 P1 C12 100.80(15) . . ?
C1 P1 C15 104.64(15) . . ?
C12 P1 C15 95.39(16) . . ?
C1 P1 Pt1 119.81(10) . . ?
C12 P1 Pt1 115.78(12) . . ?
C15 P1 Pt1 116.65(11) . . ?
C6 P2 C18 106.75(15) . . ?
C6 P2 C21 101.09(15) . . ?
C18 P2 C21 95.71(14) . . ?
C6 P2 Pt1 118.74(10) . . ?
C18 P2 Pt1 114.70(11) . . ?
C21 P2 Pt1 116.68(10) . . ?
C2 C1 C5 106.9(3) . . ?
C2 C1 P1 124.9(2) . . ?
C5 C1 P1 128.2(3) . . ?
C2 C1 Fe1 69.93(17) . . ?
C5 C1 Fe1 70.63(17) . . ?
P1 C1 Fe1 122.54(17) . . ?
C3 C2 C1 107.7(3) . . ?
C3 C2 Fe1 70.69(18) . . ?
C1 C2 Fe1 68.16(16) . . ?
C4 C3 C2 108.6(3) . . ?
C4 C3 Fe1 70.68(18) . . ?
C2 C3 Fe1 68.35(17) . . ?
C3 C4 C5 108.5(3) . . ?
C3 C4 Fe1 69.20(18) . . ?
C5 C4 Fe1 68.77(17) . . ?
C4 C5 C1 108.3(3) . . ?
C4 C5 Fe1 71.15(18) . . ?
C1 C5 Fe1 67.43(16) . . ?
C10 C6 C7 107.0(3) . . ?
C10 C6 P2 123.8(2) . . ?
C7 C6 P2 129.1(2) . . ?
C10 C6 Fe1 70.12(17) . . ?
C7 C6 Fe1 70.57(17) . . ?
P2 C6 Fe1 123.75(16) . . ?
C8 C7 C6 107.8(3) . . ?
C8 C7 Fe1 71.09(18) . . ?
C6 C7 Fe1 67.58(17) . . ?
C9 C8 C7 108.3(3) . . ?
C9 C8 Fe1 69.45(18) . . ?
C7 C8 Fe1 68.21(17) . . ?
C8 C9 C10 108.8(3) . . ?
C8 C9 Fe1 70.8(2) . . ?
C10 C9 Fe1 68.35(17) . . ?
C9 C10 C6 108.1(3) . . ?
C9 C10 Fe1 70.89(18) . . ?
C6 C10 Fe1 68.07(17) . . ?
C11 C12 C13 115.7(3) . . ?
C11 C12 P1 114.9(3) . . ?
C13 C12 P1 102.0(2) . . ?
C14 C13 C12 106.3(3) . . ?
C13 C14 C15 108.6(3) . . ?
C14 C15 C16 112.9(3) . . ?
C14 C15 P1 104.8(3) . . ?
C16 C15 P1 113.9(2) . . ?
C17 C18 C19 112.8(3) . . ?
C17 C18 P2 115.4(2) . . ?
C19 C18 P2 104.9(2) . . ?
C20 C19 C18 109.1(3) . . ?
C21 C20 C19 107.4(3) . . ?
C22 C21 C20 112.4(3) . . ?
C22 C21 P2 116.4(2) . . ?
C20 C21 P2 102.9(2) . . ?

loop_
_geom_bond_atom_site_label_1
_geom_bond_atom_site_label_2
_geom_bond_distance
_geom_bond_site_symmetry_2
_geom_bond_publ_flag
Fe1 C6 1.995(3) . ?
Fe1 C1 2.000(3) . ?
Fe1 C2 2.024(3) . ?
Fe1 C10 2.022(3) . ?
Fe1 C7 2.035(3) . ?
Fe1 C3 2.055(3) . ?
Fe1 C5 2.044(3) . ?
Fe1 C9 2.056(3) . ?
Fe1 C8 2.073(3) . ?
Fe1 C4 2.075(3) . ?
Pt1 P1 2.2553(9) . ?
Pt1 P2 2.2582(9) . ?
Pt1 Cl2 2.3609(9) . ?
Pt1 Cl1 2.3684(9) . ?
P1 C1 1.795(3) . ?
P1 C12 1.847(3) . ?
P1 C15 1.859(3) . ?
P2 C6 1.811(3) . ?
P2 C18 1.851(3) . ?
P2 C21 1.862(3) . ?
C1 C2 1.440(4) . ?
C1 C5 1.448(4) . ?
C2 C3 1.428(4) . ?
C3 C4 1.417(5) . ?
C4 C5 1.412(4) . ?
C6 C10 1.434(4) . ?
C6 C7 1.440(4) . ?
C7 C8 1.429(5) . ?
C8 C9 1.404(5) . ?
C9 C10 1.421(5) . ?
C11 C12 1.519(5) . ?
C12 C13 1.532(5) . ?
C13 C14 1.530(6) . ?
C14 C15 1.544(5) . ?
C15 C16 1.532(5) . ?
C17 C18 1.518(5) . ?
C18 C19 1.535(5) . ?
C19 C20 1.521(5) . ?
C20 C21 1.534(5) . ?
C21 C22 1.516(5) . ?
